data_7150717
loop_
_publ_author_name
'Lu, Ting'
'Hayashi, Ryuji'
'Hsung, Richard P.'
'DeKorver, Kyle A.'
'Lohse, Andrew G.'
'Song, Zhenlei'
'Tang, Yu'

_publ_section_title
;
 Synthesis of amido-spiro[2.2]pentanes via Simmons--Smith
 cyclopropanation of allenamides
;
_journal_issue 16
_journal_name_full 'Organic &amp; Biomolecular Chemistry'
_journal_page_first 3331
_journal_page_last 3337
_journal_paper_doi 10.1039/b908205k
_journal_volume 7
_journal_year 2009
_chemical_absolute_configuration rm
_chemical_formula_moiety 'C18 H23 N O2'
_chemical_formula_sum 'C18 H23 N O2'
_chemical_formula_weight 285.37
_chemical_name_common 09058a
_chemical_name_systematic
;
?
;
_space_group_IT_number 4
_symmetry_cell_setting monoclinic
_symmetry_space_group_name_Hall 'P 2yb'
_symmetry_space_group_name_H-M 'P 1 21 1'
_atom_sites_solution_hydrogens geom
_atom_sites_solution_primary direct
_atom_sites_solution_secondary difmap
_audit_creation_method SHELXL-97
_cell_angle_alpha 90.00
_cell_angle_beta 96.906(2)
_cell_angle_gamma 90.00
_cell_formula_units_Z 2
_cell_length_a 6.2307(11)
_cell_length_b 16.094(3)
_cell_length_c 8.0544(15)
_cell_measurement_reflns_used 2971
_cell_measurement_temperature 173(2)
_cell_measurement_theta_max 26.38
_cell_measurement_theta_min 2.53
_cell_volume 801.8(3)
_computing_cell_refinement 'Bruker SMART'
_computing_data_collection 'Bruker SMART'
_computing_data_reduction 'Bruker SAINT'
_computing_molecular_graphics 'Bruker SHELXTL'
_computing_publication_material 'Bruker SHELXTL'
_computing_structure_refinement 'Bruker SHELXTL'
_computing_structure_solution 'Bruker SHELXTL'
_diffrn_ambient_temperature 173(2)
_diffrn_measured_fraction_theta_full 0.999
_diffrn_measured_fraction_theta_max 0.999
_diffrn_measurement_device_type 'CCD area detector'
_diffrn_measurement_method 'phi and omega scans'
_diffrn_radiation_monochromator graphite
_diffrn_radiation_source 'sealed tube'
_diffrn_radiation_type MoK\a
_diffrn_radiation_wavelength 0.71073
_diffrn_reflns_av_R_equivalents 0.0328
_diffrn_reflns_av_sigmaI/netI 0.0276
_diffrn_reflns_limit_h_max 7
_diffrn_reflns_limit_h_min -7
_diffrn_reflns_limit_k_max 20
_diffrn_reflns_limit_k_min 0
_diffrn_reflns_limit_l_max 10
_diffrn_reflns_limit_l_min 0
_diffrn_reflns_number 6605
_diffrn_reflns_theta_full 26.41
_diffrn_reflns_theta_max 26.41
_diffrn_reflns_theta_min 2.53
_exptl_absorpt_coefficient_mu 0.076
_exptl_absorpt_correction_T_max 0.9812
_exptl_absorpt_correction_T_min 0.9738
_exptl_absorpt_correction_type multi-scan
_exptl_absorpt_process_details 'SADABS (Sheldrick, 2009)'
_exptl_crystal_colour Colorless
_exptl_crystal_density_diffrn 1.182
_exptl_crystal_density_method 'not measured'
_exptl_crystal_description Block
_exptl_crystal_F_000 308
_exptl_crystal_size_max 0.35
_exptl_crystal_size_mid 0.30
_exptl_crystal_size_min 0.25
_refine_diff_density_max 0.139
_refine_diff_density_min -0.153
_refine_diff_density_rms 0.031
_refine_ls_abs_structure_details 'Flack H D (1983), Acta Cryst. A39, 876-881'
_refine_ls_abs_structure_Flack 0.1(15)
_refine_ls_extinction_method none
_refine_ls_goodness_of_fit_ref 1.065
_refine_ls_hydrogen_treatment constr
_refine_ls_matrix_type full
_refine_ls_number_parameters 191
_refine_ls_number_reflns 1704
_refine_ls_number_restraints 1
_refine_ls_restrained_S_all 1.065
_refine_ls_R_factor_all 0.0425
_refine_ls_R_factor_gt 0.0342
_refine_ls_shift/su_max 0.000
_refine_ls_shift/su_mean 0.000
_refine_ls_structure_factor_coef Fsqd
_refine_ls_weighting_details 'calc w=1/[\s^2^(Fo^2^)+(0.0428P)^2^+0.1053P] where P=(Fo^2^+2Fc^2^)/3'
_refine_ls_weighting_scheme calc
_refine_ls_wR_factor_gt 0.0811
_refine_ls_wR_factor_ref 0.0861
_reflns_number_gt 1515
_reflns_number_total 1704
_reflns_threshold_expression >2sigma(I)
_cod_data_source_file b908205k.txt
_cod_data_source_block 09058a
_cod_depositor_comments
;
The following automatic conversions were performed:
'_symmetry_cell_setting' value 'Monoclinic' changed to 'monoclinic'
according to '/home/saulius/struct/CIF-dictionaries/cif_core.dic'
dictionary named 'cif_core.dic' version 2.4.1 from
2010-06-29.

'_exptl_absorpt_correction_type' value 'Multi-scan' changed
to 'multi-scan' according to
'/home/saulius/struct/CIF-dictionaries/cif_core.dic' dictionary named
'cif_core.dic' version 2.4.1 from 2010-06-29.

Automatic conversion script
Id: cif_fix_enum 1527 2010-12-29 10:47:43Z saulius 
;
_cod_original_sg_symbol_H-M P2(1)
_cod_database_code 7150717

loop_
_symmetry_equiv_pos_as_xyz
'x, y, z'
'-x, y+1/2, -z'

loop_
_atom_site_label
_atom_site_type_symbol
_atom_site_fract_x
_atom_site_fract_y
_atom_site_fract_z
_atom_site_U_iso_or_equiv
_atom_site_adp_type
_atom_site_occupancy
_atom_site_symmetry_multiplicity
_atom_site_calc_flag
_atom_site_refinement_flags
_atom_site_disorder_assembly
_atom_site_disorder_group
O1 O 0.0021(2) 0.64510(11) 0.9102(2) 0.0392(4) Uani 1 1 d . . .
O2 O 0.2814(3) 0.69576(10) 1.08305(18) 0.0364(4) Uani 1 1 d . . .
N1 N 0.3176(3) 0.68794(11) 0.8127(2) 0.0261(4) Uani 1 1 d . . .
C1 C 0.1828(4) 0.67286(13) 0.9292(3) 0.0285(5) Uani 1 1 d . . .
C2 C 0.5083(4) 0.70870(16) 1.0704(3) 0.0367(5) Uani 1 1 d . . .
H2A H 0.5933 0.6586 1.1070 0.044 Uiso 1 1 calc R . .
H2B H 0.5645 0.7564 1.1401 0.044 Uiso 1 1 calc R . .
C3 C 0.5199(3) 0.72634(12) 0.8848(3) 0.0270(5) Uani 1 1 d . . .
H3A H 0.6454 0.6962 0.8465 0.032 Uiso 1 1 calc R . .
C4 C 0.5370(4) 0.81859(13) 0.8494(3) 0.0299(5) Uani 1 1 d . . .
C5 C 0.3618(4) 0.86665(15) 0.7875(3) 0.0418(6) Uani 1 1 d . . .
H5A H 0.2238 0.8417 0.7607 0.050 Uiso 1 1 calc R . .
C6 C 0.3877(5) 0.95167(17) 0.7644(4) 0.0554(8) Uani 1 1 d . . .
H6A H 0.2670 0.9847 0.7221 0.067 Uiso 1 1 calc R . .
C7 C 0.5881(6) 0.98806(17) 0.8027(4) 0.0552(8) Uani 1 1 d . . .
H7A H 0.6053 1.0460 0.7863 0.066 Uiso 1 1 calc R . .
C8 C 0.7620(5) 0.94082(17) 0.8644(4) 0.0526(7) Uani 1 1 d . . .
H8A H 0.8997 0.9660 0.8914 0.063 Uiso 1 1 calc R . .
C9 C 0.7374(4) 0.85631(15) 0.8874(3) 0.0406(6) Uani 1 1 d . . .
H9A H 0.8589 0.8237 0.9297 0.049 Uiso 1 1 calc R . .
C10 C 0.2833(3) 0.64949(14) 0.6486(3) 0.0283(5) Uani 1 1 d . . .
C11 C 0.3651(3) 0.69858(16) 0.5071(3) 0.0331(5) Uani 1 1 d . . .
H11A H 0.4323 0.7534 0.5343 0.040 Uiso 1 1 calc R . .
H11B H 0.4274 0.6671 0.4187 0.040 Uiso 1 1 calc R . .
C12 C 0.1302(3) 0.68965(16) 0.5180(3) 0.0339(5) Uani 1 1 d . . .
C13 C -0.0643(4) 0.74278(19) 0.5073(3) 0.0457(6) Uani 1 1 d . . .
H13A H -0.0616 0.7961 0.4463 0.055 Uiso 1 1 calc R . .
H13B H -0.1480 0.7435 0.6043 0.055 Uiso 1 1 calc R . .
C14 C -0.0628(4) 0.6622(2) 0.4061(3) 0.0492(7) Uani 1 1 d . . .
H14A H -0.1454 0.6143 0.4419 0.059 Uiso 1 1 calc R . .
H14B H -0.0590 0.6668 0.2839 0.059 Uiso 1 1 calc R . .
C15 C 0.3043(4) 0.55616(14) 0.6501(3) 0.0341(5) Uani 1 1 d . . .
H15A H 0.2611 0.5351 0.5355 0.041 Uiso 1 1 calc R . .
H15B H 0.2022 0.5329 0.7231 0.041 Uiso 1 1 calc R . .
C16 C 0.5293(4) 0.52473(14) 0.7101(3) 0.0370(5) Uani 1 1 d . . .
H16A H 0.5714 0.5446 0.8258 0.044 Uiso 1 1 calc R . .
H16B H 0.6322 0.5488 0.6387 0.044 Uiso 1 1 calc R . .
C17 C 0.5488(5) 0.43058(15) 0.7072(4) 0.0444(6) Uani 1 1 d . . .
H17A H 0.4529 0.4065 0.7842 0.053 Uiso 1 1 calc R . .
H17B H 0.4985 0.4104 0.5931 0.053 Uiso 1 1 calc R . .
C18 C 0.7759(5) 0.40032(18) 0.7572(4) 0.0600(8) Uani 1 1 d . . .
H18A H 0.7763 0.3395 0.7630 0.090 Uiso 1 1 calc R . .
H18B H 0.8305 0.4232 0.8670 0.090 Uiso 1 1 calc R . .
H18C H 0.8687 0.4186 0.6742 0.090 Uiso 1 1 calc R . .

loop_
_atom_site_aniso_label
_atom_site_aniso_U_11
_atom_site_aniso_U_22
_atom_site_aniso_U_33
_atom_site_aniso_U_23
_atom_site_aniso_U_13
_atom_site_aniso_U_12
O1 0.0248(8) 0.0508(10) 0.0432(9) 0.0060(8) 0.0085(7) -0.0016(7)
O2 0.0418(9) 0.0413(9) 0.0264(8) 0.0004(7) 0.0051(7) -0.0014(8)
N1 0.0220(8) 0.0293(9) 0.0269(9) -0.0003(7) 0.0022(7) -0.0010(7)
C1 0.0306(11) 0.0277(10) 0.0271(11) 0.0048(9) 0.0028(8) 0.0061(9)
C2 0.0382(12) 0.0357(12) 0.0332(12) 0.0054(10) -0.0078(10) -0.0046(10)
C3 0.0246(10) 0.0252(10) 0.0300(11) 0.0007(9) -0.0010(9) 0.0018(8)
C4 0.0353(12) 0.0282(11) 0.0270(12) -0.0009(9) 0.0073(9) -0.0004(9)
C5 0.0420(14) 0.0333(13) 0.0505(16) 0.0075(11) 0.0067(11) 0.0055(11)
C6 0.069(2) 0.0372(15) 0.063(2) 0.0124(13) 0.0177(16) 0.0149(14)
C7 0.091(2) 0.0277(13) 0.0522(17) -0.0014(12) 0.0291(16) -0.0087(14)
C8 0.0645(18) 0.0384(14) 0.0580(18) -0.0080(13) 0.0197(14) -0.0183(13)
C9 0.0407(14) 0.0355(13) 0.0463(15) -0.0035(11) 0.0074(11) -0.0059(10)
C10 0.0251(10) 0.0345(11) 0.0252(11) -0.0015(9) 0.0026(8) -0.0036(9)
C11 0.0259(11) 0.0457(13) 0.0273(11) 0.0034(10) 0.0021(8) -0.0003(10)
C12 0.0261(11) 0.0456(13) 0.0296(11) 0.0042(10) 0.0016(9) -0.0042(10)
C13 0.0248(12) 0.0685(18) 0.0429(15) 0.0135(13) 0.0003(10) 0.0047(11)
C14 0.0308(12) 0.079(2) 0.0359(13) 0.0043(13) -0.0041(10) -0.0097(13)
C15 0.0384(13) 0.0345(12) 0.0294(12) -0.0047(9) 0.0043(10) -0.0068(10)
C16 0.0432(13) 0.0301(11) 0.0385(13) -0.0010(10) 0.0076(11) -0.0024(10)
C17 0.0570(16) 0.0314(13) 0.0470(15) 0.0017(11) 0.0152(12) -0.0004(11)
C18 0.0699(19) 0.0362(14) 0.076(2) 0.0027(15) 0.0158(16) 0.0132(14)

loop_
_atom_type_symbol
_atom_type_description
_atom_type_scat_dispersion_real
_atom_type_scat_dispersion_imag
_atom_type_scat_source
C C 0.0033 0.0016 'International Tables Vol C Tables 4.2.6.8 and 6.1.1.4'
H H 0.0000 0.0000 'International Tables Vol C Tables 4.2.6.8 and 6.1.1.4'
N N 0.0061 0.0033 'International Tables Vol C Tables 4.2.6.8 and 6.1.1.4'
O O 0.0106 0.0060 'International Tables Vol C Tables 4.2.6.8 and 6.1.1.4'

loop_
_geom_angle_atom_site_label_1
_geom_angle_atom_site_label_2
_geom_angle_atom_site_label_3
_geom_angle
_geom_angle_site_symmetry_1
_geom_angle_site_symmetry_3
_geom_angle_publ_flag
C1 O2 C2 108.21(16) . . ?
C1 N1 C10 121.25(17) . . ?
C1 N1 C3 112.21(17) . . ?
C10 N1 C3 124.61(17) . . ?
O1 C1 N1 128.8(2) . . ?
O1 C1 O2 121.8(2) . . ?
N1 C1 O2 109.34(18) . . ?
O2 C2 C3 104.89(16) . . ?
O2 C2 H2A 110.8 . . ?
C3 C2 H2A 110.8 . . ?
O2 C2 H2B 110.8 . . ?
C3 C2 H2B 110.8 . . ?
H2A C2 H2B 108.8 . . ?
N1 C3 C4 114.59(17) . . ?
N1 C3 C2 99.77(17) . . ?
C4 C3 C2 112.17(18) . . ?
N1 C3 H3A 110.0 . . ?
C4 C3 H3A 110.0 . . ?
C2 C3 H3A 110.0 . . ?
C5 C4 C9 119.0(2) . . ?
C5 C4 C3 123.0(2) . . ?
C9 C4 C3 117.9(2) . . ?
C4 C5 C6 119.9(3) . . ?
C4 C5 H5A 120.0 . . ?
C6 C5 H5A 120.0 . . ?
C7 C6 C5 120.2(3) . . ?
C7 C6 H6A 119.9 . . ?
C5 C6 H6A 119.9 . . ?
C8 C7 C6 120.1(3) . . ?
C8 C7 H7A 120.0 . . ?
C6 C7 H7A 120.0 . . ?
C7 C8 C9 120.0(3) . . ?
C7 C8 H8A 120.0 . . ?
C9 C8 H8A 120.0 . . ?
C8 C9 C4 120.8(3) . . ?
C8 C9 H9A 119.6 . . ?
C4 C9 H9A 119.6 . . ?
N1 C10 C12 118.20(19) . . ?
N1 C10 C15 114.48(19) . . ?
C12 C10 C15 119.21(19) . . ?
N1 C10 C11 115.73(19) . . ?
C12 C10 C11 59.13(14) . . ?
C15 C10 C11 119.07(19) . . ?
C12 C11 C10 58.99(14) . . ?
C12 C11 H11A 117.9 . . ?
C10 C11 H11A 117.9 . . ?
C12 C11 H11B 117.9 . . ?
C10 C11 H11B 117.9 . . ?
H11A C11 H11B 115.0 . . ?
C13 C12 C14 62.40(18) . . ?
C13 C12 C10 138.4(2) . . ?
C14 C12 C10 135.1(2) . . ?
C13 C12 C11 138.5(2) . . ?
C14 C12 C11 136.7(2) . . ?
C10 C12 C11 61.87(14) . . ?
C12 C13 C14 58.91(16) . . ?
C12 C13 H13A 117.9 . . ?
C14 C13 H13A 117.9 . . ?
C12 C13 H13B 117.9 . . ?
C14 C13 H13B 117.9 . . ?
H13A C13 H13B 115.0 . . ?
C12 C14 C13 58.69(17) . . ?
C12 C14 H14A 117.9 . . ?
C13 C14 H14A 117.9 . . ?
C12 C14 H14B 117.9 . . ?
C13 C14 H14B 117.9 . . ?
H14A C14 H14B 115.1 . . ?
C10 C15 C16 114.28(18) . . ?
C10 C15 H15A 108.7 . . ?
C16 C15 H15A 108.7 . . ?
C10 C15 H15B 108.7 . . ?
C16 C15 H15B 108.7 . . ?
H15A C15 H15B 107.6 . . ?
C15 C16 C17 113.6(2) . . ?
C15 C16 H16A 108.8 . . ?
C17 C16 H16A 108.8 . . ?
C15 C16 H16B 108.8 . . ?
C17 C16 H16B 108.8 . . ?
H16A C16 H16B 107.7 . . ?
C18 C17 C16 113.1(2) . . ?
C18 C17 H17A 109.0 . . ?
C16 C17 H17A 109.0 . . ?
C18 C17 H17B 109.0 . . ?
C16 C17 H17B 109.0 . . ?
H17A C17 H17B 107.8 . . ?
C17 C18 H18A 109.5 . . ?
C17 C18 H18B 109.5 . . ?
H18A C18 H18B 109.5 . . ?
C17 C18 H18C 109.5 . . ?
H18A C18 H18C 109.5 . . ?
H18B C18 H18C 109.5 . . ?

loop_
_geom_bond_atom_site_label_1
_geom_bond_atom_site_label_2
_geom_bond_distance
_geom_bond_site_symmetry_2
_geom_bond_publ_flag
O1 C1 1.204(3) . ?
O2 C1 1.366(3) . ?
O2 C2 1.444(3) . ?
N1 C1 1.355(3) . ?
N1 C10 1.452(3) . ?
N1 C3 1.460(3) . ?
C2 C3 1.532(3) . ?
C2 H2A 0.9900 . ?
C2 H2B 0.9900 . ?
C3 C4 1.518(3) . ?
C3 H3A 1.0000 . ?
C4 C5 1.381(3) . ?
C4 C9 1.389(3) . ?
C5 C6 1.393(4) . ?
C5 H5A 0.9500 . ?
C6 C7 1.380(4) . ?
C6 H6A 0.9500 . ?
C7 C8 1.367(4) . ?
C7 H7A 0.9500 . ?
C8 C9 1.384(4) . ?
C8 H8A 0.9500 . ?
C9 H9A 0.9500 . ?
C10 C12 1.481(3) . ?
C10 C15 1.508(3) . ?
C10 C11 1.524(3) . ?
C11 C12 1.483(3) . ?
C11 H11A 0.9900 . ?
C11 H11B 0.9900 . ?
C12 C13 1.477(3) . ?
C12 C14 1.481(3) . ?
C13 C14 1.532(4) . ?
C13 H13A 0.9900 . ?
C13 H13B 0.9900 . ?
C14 H14A 0.9900 . ?
C14 H14B 0.9900 . ?
C15 C16 1.514(3) . ?
C15 H15A 0.9900 . ?
C15 H15B 0.9900 . ?
C16 C17 1.520(3) . ?
C16 H16A 0.9900 . ?
C16 H16B 0.9900 . ?
C17 C18 1.504(4) . ?
C17 H17A 0.9900 . ?
C17 H17B 0.9900 . ?
C18 H18A 0.9800 . ?
C18 H18B 0.9800 . ?
C18 H18C 0.9800 . ?

loop_
_geom_torsion_atom_site_label_1
_geom_torsion_atom_site_label_2
_geom_torsion_atom_site_label_3
_geom_torsion_atom_site_label_4
_geom_torsion
_geom_torsion_site_symmetry_1
_geom_torsion_site_symmetry_2
_geom_torsion_site_symmetry_3
_geom_torsion_site_symmetry_4
_geom_torsion_publ_flag
C10 N1 C1 O1 -18.4(3) . . . . ?
C3 N1 C1 O1 176.8(2) . . . . ?
C10 N1 C1 O2 162.65(17) . . . . ?
C3 N1 C1 O2 -2.2(2) . . . . ?
C2 O2 C1 O1 167.5(2) . . . . ?
C2 O2 C1 N1 -13.4(2) . . . . ?
C1 O2 C2 C3 22.7(2) . . . . ?
C1 N1 C3 C4 -104.6(2) . . . . ?
C10 N1 C3 C4 91.2(2) . . . . ?
C1 N1 C3 C2 15.4(2) . . . . ?
C10 N1 C3 C2 -148.8(2) . . . . ?
O2 C2 C3 N1 -22.2(2) . . . . ?
O2 C2 C3 C4 99.6(2) . . . . ?
N1 C3 C4 C5 13.8(3) . . . . ?
C2 C3 C4 C5 -99.1(2) . . . . ?
N1 C3 C4 C9 -168.72(19) . . . . ?
C2 C3 C4 C9 78.4(3) . . . . ?
C9 C4 C5 C6 -0.1(4) . . . . ?
C3 C4 C5 C6 177.3(2) . . . . ?
C4 C5 C6 C7 0.2(4) . . . . ?
C5 C6 C7 C8 -0.3(4) . . . . ?
C6 C7 C8 C9 0.4(4) . . . . ?
C7 C8 C9 C4 -0.3(4) . . . . ?
C5 C4 C9 C8 0.2(4) . . . . ?
C3 C4 C9 C8 -177.4(2) . . . . ?
C1 N1 C10 C12 84.3(3) . . . . ?
C3 N1 C10 C12 -112.8(2) . . . . ?
C1 N1 C10 C15 -64.2(3) . . . . ?
C3 N1 C10 C15 98.7(2) . . . . ?
C1 N1 C10 C11 151.48(19) . . . . ?
C3 N1 C10 C11 -45.6(3) . . . . ?
N1 C10 C11 C12 -108.9(2) . . . . ?
C15 C10 C11 C12 108.6(2) . . . . ?
N1 C10 C12 C13 -27.9(4) . . . . ?
C15 C10 C12 C13 119.1(3) . . . . ?
C11 C10 C12 C13 -132.6(3) . . . . ?
N1 C10 C12 C14 -126.1(3) . . . . ?
C15 C10 C12 C14 20.9(4) . . . . ?
C11 C10 C12 C14 129.2(3) . . . . ?
N1 C10 C12 C11 104.7(2) . . . . ?
C15 C10 C12 C11 -108.3(2) . . . . ?
C10 C11 C12 C13 132.5(3) . . . . ?
C10 C11 C12 C14 -127.2(3) . . . . ?
C10 C12 C13 C14 -128.0(3) . . . . ?
C11 C12 C13 C14 130.4(3) . . . . ?
C10 C12 C14 C13 132.1(3) . . . . ?
C11 C12 C14 C13 -132.6(3) . . . . ?
N1 C10 C15 C16 -65.2(3) . . . . ?
C12 C10 C15 C16 146.6(2) . . . . ?
C11 C10 C15 C16 77.8(3) . . . . ?
C10 C15 C16 C17 -178.7(2) . . . . ?
C15 C16 C17 C18 176.5(2) . . . . ?

loop_
_cod_related_entry_id
_cod_related_entry_database
_cod_related_entry_code
1 ChemSpider 30653393
